data_7012337
loop_
_publ_author_name
'Beer, Paul D.'
'Cheetham, Andrew G.'
'Drew, Michael G. B.'
'Fox, O. Danny'
'Hayes, Elizabeth J.'
'Rolls, Toby D.'

_publ_section_title
;
 Pyrrole-based metallo-macrocycles and cryptands
;
_journal_issue 4
_journal_name_full 'Dalton Transactions'
_journal_page_first 603
_journal_paper_doi 10.1039/b210099a
_journal_year 2003
_chemical_formula_sum 'C58 H68 N8 Ni2 O4 S8'
_chemical_formula_weight 1315.10
_chemical_name_systematic
;
?
;
_space_group_IT_number 2
_symmetry_cell_setting triclinic
_symmetry_space_group_name_Hall '-P 1'
_symmetry_space_group_name_H-M 'P -1'
_atom_sites_solution_hydrogens geom
_atom_sites_solution_primary direct
_atom_sites_solution_secondary difmap
_audit_creation_method SHELXL-97
_cell_angle_alpha 68.672(10)
_cell_angle_beta 83.409(10)
_cell_angle_gamma 80.283(10)
_cell_formula_units_Z 2
_cell_length_a 12.996(17)
_cell_length_b 16.75(2)
_cell_length_c 17.05(2)
_cell_measurement_temperature 293(2)
_cell_volume 3402(7)
_computing_cell_refinement XDS
_computing_data_collection 'XDS (Kabsch, 1991)'
_computing_data_reduction XDS
_computing_molecular_graphics PLATON(Spek,1994)
_computing_structure_refinement 'SHELXL-93 (Sheldrick, 1993)'
_computing_structure_solution 'SHELXS-86 (Sheldrick, 1990)'
_diffrn_ambient_temperature 293(2)
_diffrn_measurement_device 'Marresearch Image Plate'
_diffrn_measurement_method '95 frames at 2^o intervals, counting time 2 min.'
_diffrn_radiation_monochromator graphite
_diffrn_radiation_source 'fine-focus sealed tube'
_diffrn_radiation_type MoK\a
_diffrn_radiation_wavelength 0.71073
_diffrn_reflns_av_R_equivalents 0.0000
_diffrn_reflns_av_sigmaI/netI 0.1471
_diffrn_reflns_limit_h_max 16
_diffrn_reflns_limit_h_min -15
_diffrn_reflns_limit_k_max 18
_diffrn_reflns_limit_k_min -18
_diffrn_reflns_limit_l_max 21
_diffrn_reflns_limit_l_min 0
_diffrn_reflns_number 11522
_diffrn_reflns_theta_max 26.41
_diffrn_reflns_theta_min 3.10
_exptl_absorpt_coefficient_mu 0.846
_exptl_absorpt_correction_T_max 1.000
_exptl_absorpt_correction_T_min 0.623
_exptl_absorpt_correction_type DIFABS
_exptl_crystal_colour 'dark green'
_exptl_crystal_density_diffrn 1.283
_exptl_crystal_density_method 'not measured'
_exptl_crystal_description parallelopiped
_exptl_crystal_F_000 1376
_exptl_crystal_size_max 0.25
_exptl_crystal_size_mid 0.20
_exptl_crystal_size_min 0.15
_refine_diff_density_max 0.626
_refine_diff_density_min -0.878
_refine_diff_density_rms 0.121
_refine_ls_extinction_method none
_refine_ls_goodness_of_fit_ref 0.954
_refine_ls_hydrogen_treatment mixed
_refine_ls_matrix_type full
_refine_ls_number_parameters 691
_refine_ls_number_reflns 11522
_refine_ls_number_restraints 0
_refine_ls_restrained_S_all 0.954
_refine_ls_R_factor_all 0.1638
_refine_ls_R_factor_gt 0.0991
_refine_ls_shift/su_max 0.054
_refine_ls_shift/su_mean 0.011
_refine_ls_structure_factor_coef Fsqd
_refine_ls_weighting_details 'w=1/[\s^2^(Fo^2^)+(0.1440P)^2^+0.0000P] where P=(Fo^2^+2Fc^2^)/3'
_refine_ls_weighting_scheme calc
_refine_ls_wR_factor_gt 0.2479
_refine_ls_wR_factor_ref 0.2628
_reflns_number_gt 5036
_reflns_number_total 11522
_reflns_threshold_expression >2sigma(I)
_cod_data_source_file b210099a.txt
_cod_data_source_block 7-Ni
_cod_depositor_comments
;
The following automatic conversions were performed:

'_refine_ls_weighting_scheme' value 'calc
w=1/[\s^2^(Fo^2^)+(0.1440P)^2^+0.0000P] where P=(Fo^2^+2Fc^2^)/3' was
changed to 'calc'. New tag '_refine_ls_weighting_details' was
created. The value of the new tag was set to
'w=1/[\s^2^(Fo^2^)+(0.1440P)^2^+0.0000P] where P=(Fo^2^+2Fc^2^)/3'.

Automatic conversion script
Id: cif_fix_values 3143 2015-03-26 13:38:13Z robertas 
;
_cod_original_cell_volume 3404(7)
_cod_original_sg_symbol_H-M P-1
_cod_database_code 7012337

loop_
_symmetry_equiv_pos_as_xyz
'x, y, z'
'-x, -y, -z'

loop_
_atom_site_label
_atom_site_type_symbol
_atom_site_fract_x
_atom_site_fract_y
_atom_site_fract_z
_atom_site_U_iso_or_equiv
_atom_site_adp_type
_atom_site_occupancy
_atom_site_calc_flag
_atom_site_refinement_flags
_atom_site_disorder_assembly
_atom_site_disorder_group
Ni1 Ni 0.20244(7) 0.07177(5) 0.04066(5) 0.0477(3) Uani 1 d . . .
S11 S 0.14193(17) 0.15582(13) -0.08217(12) 0.0610(5) Uani 1 d . . .
S12 S 0.03593(15) 0.06567(11) 0.06669(11) 0.0543(5) Uani 1 d . . .
C13 C 0.0195(6) 0.1387(4) -0.0344(4) 0.0505(18) Uani 1 d . . .
N14 N -0.0679(5) 0.1746(3) -0.0673(3) 0.0504(15) Uani 1 d . . .
C141 C -0.0749(8) 0.2464(5) -0.1521(5) 0.073(2) Uani 1 d . . .
H14A H -0.0095 0.2704 -0.1675 0.088 Uiso 1 calc R . .
H14B H -0.1300 0.2922 -0.1488 0.088 Uiso 1 calc R . .
C142 C -0.0983(6) 0.2124(5) -0.2211(5) 0.061(2) Uani 1 d . . .
C143 C -0.0455(6) 0.1371(5) -0.2278(5) 0.0575(19) Uani 1 d . . .
H143 H 0.0036 0.1038 -0.1891 0.069 Uiso 1 calc R . .
C144 C -0.0655(8) 0.1088(6) -0.2946(5) 0.078(3) Uani 1 d . . .
H144 H -0.0321 0.0563 -0.2977 0.094 Uiso 1 calc R . .
C145 C -0.1346(7) 0.1607(6) -0.3530(6) 0.074(2) Uani 1 d . . .
H145 H -0.1451 0.1448 -0.3980 0.089 Uiso 1 calc R . .
C146 C -0.1743(6) 0.2712(5) -0.2795(4) 0.0527(18) Uani 1 d . . .
H146 H -0.2087 0.3231 -0.2756 0.063 Uiso 1 calc R . .
C147 C -0.1897(9) 0.2370(8) -0.3463(6) 0.112(4) Uani 1 d . . .
H147 H -0.2389 0.2685 -0.3857 0.134 Uiso 1 calc R . .
C15 C -0.1639(7) 0.1454(5) -0.0213(5) 0.072(2) Uani 1 d . . .
H15A H -0.1566 0.1297 0.0386 0.087 Uiso 1 calc R . .
H15B H -0.1754 0.0942 -0.0312 0.087 Uiso 1 calc R . .
C16 C -0.2566(6) 0.2134(4) -0.0474(4) 0.0476(16) Uani 1 d . . .
C17 C -0.3070(7) 0.2750(5) -0.0157(5) 0.073(2) Uani 1 d . . .
H17 H -0.2826 0.2879 0.0268 0.087 Uiso 1 calc R . .
C18 C -0.4010(8) 0.3163(5) -0.0561(5) 0.073(2) Uani 1 d . . .
H18 H -0.4499 0.3596 -0.0464 0.088 Uiso 1 calc R . .
C19 C -0.4012(6) 0.2746(4) -0.1158(4) 0.0496(17) Uani 1 d . . .
N20 N -0.3245(5) 0.2120(4) -0.1029(4) 0.0510(14) Uani 1 d . . .
H20 H -0.3168 0.1737 -0.1265 0.061 Uiso 1 calc R . .
C21 C -0.4850(6) 0.2935(4) -0.1787(4) 0.0507(17) Uani 1 d . . .
C211 C -0.5041(8) 0.2132(6) -0.1924(6) 0.089(3) Uani 1 d . . .
H21A H -0.5233 0.1711 -0.1394 0.106 Uiso 1 calc R . .
H21B H -0.4415 0.1897 -0.2167 0.106 Uiso 1 calc R . .
H21C H -0.5596 0.2278 -0.2299 0.106 Uiso 1 calc R . .
C212 C -0.5911(7) 0.3321(5) -0.1444(6) 0.071(2) Uani 1 d . . .
H21D H -0.6060 0.2961 -0.0872 0.086 Uiso 1 calc R . .
H21E H -0.6461 0.3346 -0.1785 0.086 Uiso 1 calc R . .
H21F H -0.5861 0.3894 -0.1464 0.086 Uiso 1 calc R . .
C22 C -0.4529(5) 0.3628(5) -0.2620(5) 0.0523(18) Uani 1 d . . .
N23 N -0.3982(5) 0.4245(4) -0.2646(4) 0.0533(15) Uani 1 d . . .
H23 H -0.3777 0.4311 -0.2214 0.064 Uiso 1 calc R . .
C24 C -0.3797(7) 0.4766(6) -0.3481(5) 0.073(2) Uani 1 d . . .
C25 C -0.4299(7) 0.4488(6) -0.3957(6) 0.080(3) Uani 1 d . . .
H25 H -0.4357 0.4748 -0.4537 0.096 Uiso 1 calc R . .
C26 C -0.4714(6) 0.3753(5) -0.3443(5) 0.063(2) Uani 1 d . . .
H26 H -0.5054 0.3405 -0.3617 0.076 Uiso 1 calc R . .
C27 C -0.3272(7) 0.5495(5) -0.3688(5) 0.066(2) Uani 1 d . . .
H27A H -0.3461 0.5764 -0.3265 0.079 Uiso 1 calc R . .
H27B H -0.3485 0.5915 -0.4228 0.079 Uiso 1 calc R . .
N28 N -0.2075(5) 0.5227(3) -0.3733(3) 0.0492(14) Uani 1 d . . .
C29 C -0.1495(6) 0.5102(4) -0.3111(5) 0.057(2) Uani 1 d . . .
C281 C -0.1664(6) 0.4997(5) -0.4493(5) 0.061(2) Uani 1 d . . .
H28A H -0.0954 0.4702 -0.4408 0.074 Uiso 1 calc R . .
H28B H -0.2087 0.4600 -0.4553 0.074 Uiso 1 calc R . .
C282 C -0.1670(6) 0.5756(5) -0.5274(4) 0.059(2) Uani 1 d . . .
C283 C -0.0950(7) 0.6356(5) -0.5351(5) 0.066(2) Uani 1 d . . .
H283 H -0.0524 0.6272 -0.4918 0.080 Uiso 1 calc R . .
C284 C -0.0921(9) 0.7048(6) -0.6082(6) 0.091(3) Uani 1 d . . .
H284 H -0.0407 0.7400 -0.6165 0.109 Uiso 1 calc R . .
C285 C -0.1613(10) 0.7259(7) -0.6711(7) 0.104(4) Uani 1 d . . .
H285 H -0.1682 0.7794 -0.7145 0.125 Uiso 1 calc R . .
C286 C -0.2220(9) 0.6586(8) -0.6643(7) 0.109(4) Uani 1 d . . .
H286 H -0.2578 0.6631 -0.7103 0.130 Uiso 1 calc R . .
C287 C -0.2282(9) 0.5858(8) -0.5891(6) 0.097(3) Uani 1 d . . .
H287 H -0.2736 0.5462 -0.5829 0.116 Uiso 1 calc R . .
S31 S -0.20475(17) 0.52070(13) -0.21590(12) 0.0602(5) Uani 1 d . . .
S30 S -0.02196(18) 0.47385(14) -0.30621(13) 0.0667(6) Uani 1 d . . .
Ni2 Ni -0.04933(8) 0.45743(6) -0.17036(6) 0.0536(3) Uani 1 d . . .
S41 S -0.08238(16) 0.42757(13) -0.03336(13) 0.0603(5) Uani 1 d . . .
S42 S 0.10613(17) 0.39295(13) -0.12475(13) 0.0617(5) Uani 1 d . . .
C43 C 0.0450(7) 0.3843(5) -0.0260(5) 0.063(2) Uani 1 d . . .
N44 N 0.0952(5) 0.3408(4) 0.0485(4) 0.0617(17) Uani 1 d . . .
C45 C 0.0374(7) 0.3457(5) 0.1278(5) 0.067(2) Uani 1 d . . .
H45A H -0.0362 0.3643 0.1177 0.081 Uiso 1 calc R . .
H45B H 0.0629 0.3888 0.1434 0.081 Uiso 1 calc R . .
C46 C 0.0496(7) 0.2585(5) 0.2017(5) 0.063(2) Uani 1 d . . .
C47 C 0.0128(8) 0.1824(6) 0.2303(6) 0.085(3) Uani 1 d . . .
H47 H -0.0323 0.1655 0.2026 0.102 Uiso 1 calc R . .
C48 C 0.0500(9) 0.1363(6) 0.3023(6) 0.092(3) Uani 1 d . . .
H48 H 0.0314 0.0824 0.3355 0.111 Uiso 1 calc R . .
C49 C 0.1193(9) 0.1753(7) 0.3243(6) 0.085(3) Uani 1 d . . .
N50 N 0.1177(6) 0.2512(4) 0.2605(4) 0.0709(19) Uani 1 d . . .
H50 H 0.1547 0.2905 0.2568 0.085 Uiso 1 calc R . .
C51 C 0.1865(10) 0.1421(7) 0.3997(7) 0.103(4) Uani 1 d . . .
C512 C 0.114(3) 0.0954(18) 0.4906(15) 0.331(18) Uani 1 d . . .
H51A H 0.0408 0.1068 0.4789 0.398 Uiso 1 d . . .
H51B H 0.1225 0.1211 0.5317 0.398 Uiso 1 d . . .
H51C H 0.1355 0.0349 0.5129 0.398 Uiso 1 d . . .
C511 C 0.1915(14) 0.2201(10) 0.4221(10) 0.163(7) Uani 1 d . . .
H51D H 0.1269 0.2320 0.4523 0.196 Uiso 1 d . . .
H51E H 0.2009 0.2682 0.3721 0.196 Uiso 1 d . . .
H51F H 0.2484 0.2078 0.4577 0.196 Uiso 1 d . . .
C52 C 0.2988(10) 0.1054(7) 0.3750(5) 0.087(3) Uani 1 d . . .
C53 C 0.3921(14) 0.0998(9) 0.4043(8) 0.129(5) Uani 1 d . . .
H53 H 0.4064 0.1207 0.4450 0.155 Uiso 1 calc R . .
C54 C 0.4559(11) 0.0607(9) 0.3654(8) 0.116(4) Uani 1 d . . .
H54 H 0.5276 0.0518 0.3711 0.140 Uiso 1 calc R . .
C55 C 0.4086(7) 0.0310(6) 0.3112(5) 0.074(2) Uani 1 d . . .
N56 N 0.3083(6) 0.0611(4) 0.3195(4) 0.0647(17) Uani 1 d . . .
H56 H 0.2581 0.0543 0.2948 0.078 Uiso 1 calc R . .
C57 C 0.4562(7) -0.0216(5) 0.2564(5) 0.065(2) Uani 1 d . . .
H57A H 0.5286 -0.0432 0.2697 0.078 Uiso 1 calc R . .
H57B H 0.4194 -0.0712 0.2700 0.078 Uiso 1 calc R . .
N58 N 0.4525(5) 0.0262(4) 0.1684(4) 0.0618(17) Uani 1 d . . .
C581 C 0.5404(9) 0.0678(10) 0.1191(8) 0.127(5) Uani 1 d . . .
H58A H 0.5158 0.1281 0.0884 0.152 Uiso 1 calc R . .
H58B H 0.5672 0.0406 0.0781 0.152 Uiso 1 calc R . .
C582 C 0.6292(5) 0.0630(5) 0.1727(4) 0.073(2) Uani 1 d G . .
C583 C 0.6407(6) 0.1336(4) 0.1938(5) 0.089(3) Uani 1 d G . .
H583 H 0.5934 0.1841 0.1760 0.107 Uiso 1 calc R . .
C584 C 0.7228(8) 0.1288(7) 0.2416(7) 0.197(9) Uani 1 d G . .
H584 H 0.7305 0.1760 0.2557 0.237 Uiso 1 calc R . .
C585 C 0.7935(7) 0.0534(9) 0.2682(7) 0.191(9) Uani 1 d G . .
H585 H 0.8484 0.0501 0.3002 0.229 Uiso 1 calc R . .
C586 C 0.7819(7) -0.0172(7) 0.2472(7) 0.183(8) Uani 1 d G . .
H586 H 0.8292 -0.0677 0.2650 0.220 Uiso 1 calc R . .
C587 C 0.6998(7) -0.0124(4) 0.1994(6) 0.123(5) Uani 1 d G . .
H587 H 0.6921 -0.0597 0.1853 0.147 Uiso 1 calc R . .
C59 C 0.3769(7) 0.0361(5) 0.1220(5) 0.066(2) Uani 1 d . . .
S60 S 0.36617(19) 0.08789(15) 0.01656(13) 0.0700(6) Uani 1 d . . .
S61 S 0.26143(16) -0.00745(13) 0.16678(13) 0.0595(5) Uani 1 d . . .
C441 C 0.1990(5) 0.2894(4) 0.0510(5) 0.0531(18) Uani 1 d . . .
H44A H 0.2173 0.2820 -0.0030 0.064 Uiso 1 calc R . .
H44B H 0.1970 0.2325 0.0939 0.064 Uiso 1 calc R . .
C442 C 0.2801(6) 0.3317(5) 0.0695(5) 0.061(2) Uani 1 d . . .
C443 C 0.2913(7) 0.4210(6) 0.0200(6) 0.073(2) Uani 1 d . . .
H443 H 0.2506 0.4526 -0.0256 0.088 Uiso 1 calc R . .
C444 C 0.3638(7) 0.4564(6) 0.0429(6) 0.073(2) Uani 1 d . . .
H444 H 0.3723 0.5139 0.0133 0.088 Uiso 1 calc R . .
C445 C 0.4280(10) 0.4060(7) 0.1125(8) 0.108(4) Uani 1 d . . .
H445 H 0.4755 0.4334 0.1269 0.129 Uiso 1 calc R . .
C446 C 0.4235(9) 0.3218(8) 0.1581(7) 0.097(3) Uani 1 d . . .
H446 H 0.4706 0.2898 0.1991 0.116 Uiso 1 calc R . .
C447 C 0.3393(7) 0.2832(6) 0.1390(6) 0.074(2) Uani 1 d . . .
H447 H 0.3261 0.2278 0.1727 0.089 Uiso 1 calc R . .
O100 O -0.2411(7) 0.1528(5) -0.5534(6) 0.129(3) Uiso 1 d . . .
O200 O -0.1632(9) 0.3532(7) -0.5803(7) 0.169(4) Uiso 1 d . . .
O300 O 0.2806(9) -0.3871(7) -0.1880(7) 0.170(4) Uiso 1 d . . .
O400 O -0.5524(5) 0.2199(4) -0.4445(4) 0.0807(17) Uiso 1 d . . .

loop_
_atom_site_aniso_label
_atom_site_aniso_U_11
_atom_site_aniso_U_22
_atom_site_aniso_U_33
_atom_site_aniso_U_23
_atom_site_aniso_U_13
_atom_site_aniso_U_12
Ni1 0.0523(6) 0.0473(5) 0.0428(5) -0.0146(4) -0.0058(4) -0.0057(4)
S11 0.0606(13) 0.0682(12) 0.0466(11) -0.0094(9) -0.0049(9) -0.0116(10)
S12 0.0601(12) 0.0540(10) 0.0421(10) -0.0072(8) -0.0074(9) -0.0092(9)
C13 0.083(6) 0.035(3) 0.036(4) -0.013(3) -0.011(4) -0.008(3)
N14 0.069(4) 0.043(3) 0.036(3) -0.004(2) -0.011(3) -0.019(3)
C141 0.110(7) 0.060(5) 0.048(5) -0.008(4) -0.027(5) -0.016(5)
C142 0.057(5) 0.074(5) 0.049(4) -0.014(4) -0.005(4) -0.018(4)
C143 0.057(5) 0.063(5) 0.045(4) -0.012(3) -0.011(4) 0.000(4)
C144 0.103(8) 0.075(6) 0.061(6) -0.026(4) -0.007(5) -0.014(5)
C145 0.063(6) 0.100(7) 0.075(6) -0.044(5) -0.005(5) -0.021(5)
C146 0.051(5) 0.057(4) 0.046(4) -0.010(3) -0.002(3) -0.017(3)
C147 0.108(9) 0.158(11) 0.054(6) -0.028(6) -0.022(6) 0.015(8)
C15 0.084(7) 0.065(5) 0.059(5) -0.009(4) -0.005(5) -0.012(4)
C16 0.050(4) 0.052(4) 0.039(4) -0.011(3) 0.003(3) -0.014(3)
C17 0.095(7) 0.064(5) 0.059(5) -0.023(4) -0.021(5) 0.003(5)
C18 0.094(7) 0.062(5) 0.070(6) -0.030(4) -0.020(5) 0.002(4)
C19 0.048(5) 0.052(4) 0.045(4) -0.012(3) -0.003(3) -0.009(3)
N20 0.057(4) 0.048(3) 0.049(4) -0.017(3) -0.005(3) -0.010(3)
C21 0.044(4) 0.056(4) 0.049(4) -0.010(3) -0.008(3) -0.015(3)
C211 0.107(8) 0.083(6) 0.082(7) -0.032(5) -0.015(6) -0.016(5)
C212 0.070(6) 0.065(5) 0.069(6) -0.017(4) -0.005(4) 0.003(4)
C22 0.034(4) 0.069(5) 0.052(4) -0.020(4) -0.002(3) -0.005(3)
N23 0.058(4) 0.052(3) 0.046(3) -0.010(3) -0.012(3) -0.005(3)
C24 0.069(6) 0.081(6) 0.053(5) -0.006(4) -0.012(4) -0.002(5)
C25 0.081(7) 0.103(7) 0.055(5) -0.017(5) -0.019(5) -0.022(5)
C26 0.060(5) 0.080(5) 0.060(5) -0.028(4) -0.005(4) -0.027(4)
C27 0.085(6) 0.054(4) 0.047(4) -0.001(3) -0.007(4) -0.015(4)
N28 0.052(4) 0.050(3) 0.041(3) -0.015(3) -0.004(3) 0.003(3)
C29 0.075(6) 0.046(4) 0.050(4) -0.023(3) -0.013(4) 0.014(4)
C281 0.051(5) 0.079(5) 0.062(5) -0.035(4) -0.005(4) -0.007(4)
C282 0.062(5) 0.072(5) 0.039(4) -0.016(3) -0.012(4) 0.001(4)
C283 0.072(6) 0.078(6) 0.053(5) -0.022(4) 0.014(4) -0.033(5)
C284 0.120(9) 0.081(6) 0.072(7) -0.020(5) -0.003(6) -0.034(6)
C285 0.144(11) 0.084(7) 0.069(7) -0.005(5) 0.019(7) -0.044(7)
C286 0.093(9) 0.143(10) 0.073(7) -0.027(7) -0.013(6) 0.006(8)
C287 0.092(8) 0.128(9) 0.067(7) -0.034(6) 0.004(6) -0.013(6)
S31 0.0654(13) 0.0647(12) 0.0476(11) -0.0190(9) -0.0034(9) -0.0028(9)
S30 0.0657(14) 0.0782(13) 0.0570(12) -0.0264(10) -0.0048(10) -0.0047(10)
Ni2 0.0592(7) 0.0534(6) 0.0484(6) -0.0190(4) -0.0058(5) -0.0038(4)
S41 0.0561(13) 0.0679(12) 0.0545(12) -0.0209(9) -0.0038(9) -0.0035(9)
S42 0.0648(14) 0.0652(12) 0.0535(12) -0.0197(9) -0.0039(10) -0.0070(10)
C43 0.079(6) 0.052(4) 0.061(5) -0.024(4) -0.008(4) -0.008(4)
N44 0.070(5) 0.057(4) 0.057(4) -0.019(3) -0.016(3) -0.002(3)
C45 0.081(6) 0.066(5) 0.051(5) -0.018(4) 0.000(4) -0.010(4)
C46 0.065(5) 0.066(5) 0.055(5) -0.022(4) -0.003(4) -0.004(4)
C47 0.101(8) 0.090(7) 0.078(7) -0.038(6) -0.008(6) -0.030(6)
C48 0.127(10) 0.076(6) 0.062(6) -0.008(5) 0.014(6) -0.032(6)
C49 0.117(9) 0.083(6) 0.053(5) -0.022(5) -0.013(5) -0.007(6)
N50 0.095(6) 0.070(4) 0.051(4) -0.017(3) -0.015(4) -0.022(4)
C51 0.138(11) 0.090(7) 0.069(7) -0.018(5) -0.012(7) -0.002(7)
C512 0.53(5) 0.28(3) 0.124(19) -0.009(18) -0.12(3) 0.03(3)
C511 0.222(18) 0.140(12) 0.143(13) -0.081(10) -0.084(12) 0.056(11)
C52 0.123(9) 0.091(7) 0.040(5) -0.018(4) 0.000(5) -0.011(6)
C53 0.191(16) 0.144(12) 0.082(8) -0.062(8) -0.028(9) -0.040(10)
C54 0.110(10) 0.178(13) 0.091(8) -0.057(9) -0.002(7) -0.078(9)
C55 0.067(6) 0.101(7) 0.061(5) -0.030(5) -0.011(5) -0.021(5)
N56 0.074(5) 0.071(4) 0.046(4) -0.019(3) -0.009(3) -0.001(3)
C57 0.061(5) 0.077(5) 0.059(5) -0.024(4) -0.006(4) -0.009(4)
N58 0.067(5) 0.081(4) 0.042(4) -0.023(3) 0.000(3) -0.022(4)
C581 0.092(9) 0.208(14) 0.086(8) -0.048(9) 0.004(7) -0.048(9)
C582 0.057(6) 0.108(7) 0.061(5) -0.035(5) 0.006(4) -0.022(5)
C583 0.092(8) 0.047(5) 0.129(9) -0.034(5) 0.003(6) -0.013(4)
C584 0.130(14) 0.37(3) 0.163(17) -0.15(2) 0.024(12) -0.109(17)
C585 0.181(19) 0.22(2) 0.20(2) -0.095(17) -0.106(16) 0.021(15)
C586 0.088(11) 0.23(2) 0.183(18) -0.040(15) -0.035(11) 0.039(12)
C587 0.096(9) 0.101(9) 0.190(15) -0.081(9) 0.012(9) -0.008(7)
C59 0.075(6) 0.082(5) 0.035(4) -0.020(4) 0.025(4) -0.014(4)
S60 0.0733(15) 0.0803(14) 0.0510(12) -0.0167(10) -0.0040(10) -0.0102(11)
S61 0.0568(13) 0.0635(11) 0.0540(11) -0.0119(9) -0.0088(10) -0.0132(9)
C441 0.051(5) 0.048(4) 0.063(5) -0.025(3) -0.013(4) 0.005(3)
C442 0.058(5) 0.059(5) 0.070(5) -0.028(4) -0.007(4) 0.001(4)
C443 0.075(6) 0.082(6) 0.068(6) -0.041(5) -0.006(5) 0.011(5)
C444 0.071(6) 0.076(6) 0.085(7) -0.043(5) 0.009(5) -0.020(5)
C445 0.122(10) 0.089(8) 0.144(11) -0.066(8) -0.018(8) -0.039(7)
C446 0.100(8) 0.115(9) 0.095(8) -0.052(7) -0.011(6) -0.028(7)
C447 0.069(6) 0.080(6) 0.071(6) -0.033(5) -0.002(5) 0.014(5)

loop_
_atom_type_symbol
_atom_type_description
_atom_type_scat_dispersion_real
_atom_type_scat_dispersion_imag
_atom_type_scat_source
C C 0.0033 0.0016 'International Tables Vol C Tables 4.2.6.8 and 6.1.1.4'
H H 0.0000 0.0000 'International Tables Vol C Tables 4.2.6.8 and 6.1.1.4'
N N 0.0061 0.0033 'International Tables Vol C Tables 4.2.6.8 and 6.1.1.4'
O O 0.0106 0.0060 'International Tables Vol C Tables 4.2.6.8 and 6.1.1.4'
Ni Ni 0.3393 1.1124 'International Tables Vol C Tables 4.2.6.8 and 6.1.1.4'
S S 0.1246 0.1234 'International Tables Vol C Tables 4.2.6.8 and 6.1.1.4'

loop_
_geom_angle_atom_site_label_1
_geom_angle_atom_site_label_2
_geom_angle_atom_site_label_3
_geom_angle
_geom_angle_site_symmetry_1
_geom_angle_site_symmetry_3
_geom_angle_publ_flag
S60 Ni1 S12 175.26(9) . . ?
S60 Ni1 S11 100.31(10) . . ?
S12 Ni1 S11 78.99(9) . . ?
S60 Ni1 S61 79.87(9) . . ?
S12 Ni1 S61 100.60(9) . . ?
S11 Ni1 S61 177.14(9) . . ?
C13 S11 Ni1 86.1(2) . . ?
C13 S12 Ni1 87.0(3) . . ?
N14 C13 S12 126.1(6) . . ?
N14 C13 S11 126.3(5) . . ?
S12 C13 S11 107.6(4) . . ?
C13 N14 C15 118.9(6) . . ?
C13 N14 C141 122.3(7) . . ?
C15 N14 C141 118.8(6) . . ?
N14 C141 C142 111.0(6) . . ?
C143 C142 C146 124.6(7) . . ?
C143 C142 C141 121.7(7) . . ?
C146 C142 C141 113.6(7) . . ?
C142 C143 C144 120.6(7) . . ?
C145 C144 C143 118.6(8) . . ?
C144 C145 C147 121.3(8) . . ?
C142 C146 C147 111.1(7) . . ?
C145 C147 C146 123.7(8) . . ?
N14 C15 C16 112.1(6) . . ?
C17 C16 N20 103.9(6) . . ?
C17 C16 C15 133.2(7) . . ?
N20 C16 C15 121.7(7) . . ?
C16 C17 C18 111.4(7) . . ?
C17 C18 C19 102.1(7) . . ?
N20 C19 C18 109.1(6) . . ?
N20 C19 C21 124.6(6) . . ?
C18 C19 C21 126.0(7) . . ?
C19 N20 C16 112.6(6) . . ?
C211 C21 C19 112.6(6) . . ?
C211 C21 C22 111.4(7) . . ?
C19 C21 C22 108.8(6) . . ?
C211 C21 C212 107.2(7) . . ?
C19 C21 C212 109.5(6) . . ?
C22 C21 C212 107.2(6) . . ?
N23 C22 C26 107.4(7) . . ?
N23 C22 C21 122.4(6) . . ?
C26 C22 C21 130.2(7) . . ?
C22 N23 C24 109.4(7) . . ?
C25 C24 N23 107.1(8) . . ?
C25 C24 C27 131.4(8) . . ?
N23 C24 C27 121.2(8) . . ?
C24 C25 C26 108.5(8) . . ?
C22 C26 C25 107.3(7) . . ?
C24 C27 N28 110.5(6) . . ?
C29 N28 C281 122.7(6) . . ?
C29 N28 C27 122.7(6) . . ?
C281 N28 C27 114.1(5) . . ?
N28 C29 S30 126.6(6) . . ?
N28 C29 S31 121.3(6) . . ?
S30 C29 S31 111.8(4) . . ?
C282 C281 N28 112.8(6) . . ?
C287 C282 C283 122.4(9) . . ?
C287 C282 C281 120.8(9) . . ?
C283 C282 C281 116.7(7) . . ?
C284 C283 C282 117.5(8) . . ?
C283 C284 C285 123.8(10) . . ?
C284 C285 C286 115.1(9) . . ?
C287 C286 C285 121.5(10) . . ?
C282 C287 C286 118.1(11) . . ?
C29 S31 Ni2 83.3(3) . . ?
C29 S30 Ni2 84.6(3) . . ?
S31 Ni2 S42 179.50(9) . . ?
S31 Ni2 S41 100.00(10) . . ?
S42 Ni2 S41 80.05(9) . . ?
S31 Ni2 S30 79.69(9) . . ?
S42 Ni2 S30 100.20(10) . . ?
S41 Ni2 S30 173.76(9) . . ?
C43 S41 Ni2 84.7(3) . . ?
C43 S42 Ni2 83.6(3) . . ?
N44 C43 S41 125.6(7) . . ?
N44 C43 S42 122.7(6) . . ?
S41 C43 S42 111.6(4) . . ?
C43 N44 C441 122.3(7) . . ?
C43 N44 C45 117.0(7) . . ?
C441 N44 C45 120.6(6) . . ?
N44 C45 C46 112.7(6) . . ?
C47 C46 N50 104.2(8) . . ?
C47 C46 C45 140.1(8) . . ?
N50 C46 C45 115.8(8) . . ?
C48 C47 C46 109.1(9) . . ?
C47 C48 C49 112.3(9) . . ?
N50 C49 C48 102.7(8) . . ?
N50 C49 C51 127.4(10) . . ?
C48 C49 C51 129.9(10) . . ?
C49 N50 C46 111.6(8) . . ?
C511 C51 C49 105.0(9) . . ?
C511 C51 C52 109.5(12) . . ?
C49 C51 C52 110.3(9) . . ?
C511 C51 C512 92.3(13) . . ?
C49 C51 C512 110.7(14) . . ?
C52 C51 C512 125.8(12) . . ?
C53 C52 N56 110.1(10) . . ?
C53 C52 C51 131.9(11) . . ?
N56 C52 C51 117.6(10) . . ?
C54 C53 C52 105.4(10) . . ?
C53 C54 C55 114.0(12) . . ?
N56 C55 C54 102.4(9) . . ?
N56 C55 C57 126.7(7) . . ?
C54 C55 C57 130.9(10) . . ?
C55 N56 C52 107.9(8) . . ?
N58 C57 C55 113.6(7) . . ?
C59 N58 C57 126.6(7) . . ?
C59 N58 C581 111.5(7) . . ?
C57 N58 C581 121.9(8) . . ?
N58 C581 C582 113.3(9) . . ?
C583 C582 C587 120.0 . . ?
C583 C582 C581 120.6(8) . . ?
C587 C582 C581 119.4(8) . . ?
C584 C583 C582 120.0 . . ?
C585 C584 C583 120.0 . . ?
C584 C585 C586 120.0 . . ?
C587 C586 C585 120.0 . . ?
C586 C587 C582 120.0 . . ?
N58 C59 S60 130.5(7) . . ?
N58 C59 S61 120.2(6) . . ?
S60 C59 S61 109.3(5) . . ?
C59 S60 Ni1 86.2(3) . . ?
C59 S61 Ni1 83.2(3) . . ?
N44 C441 C442 111.5(6) . . ?
C447 C442 C443 122.5(8) . . ?
C447 C442 C441 117.0(8) . . ?
C443 C442 C441 120.4(7) . . ?
C444 C443 C442 117.1(8) . . ?
C443 C444 C445 120.9(9) . . ?
C446 C445 C444 124.2(9) . . ?
C445 C446 C447 116.1(10) . . ?
C442 C447 C446 118.8(9) . . ?

loop_
_geom_bond_atom_site_label_1
_geom_bond_atom_site_label_2
_geom_bond_distance
_geom_bond_site_symmetry_2
_geom_bond_publ_flag
Ni1 S60 2.164(4) . ?
Ni1 S12 2.171(4) . ?
Ni1 S11 2.202(3) . ?
Ni1 S61 2.221(3) . ?
S11 C13 1.721(9) . ?
S12 C13 1.725(7) . ?
C13 N14 1.281(9) . ?
N14 C15 1.453(11) . ?
N14 C141 1.508(9) . ?
C141 C142 1.558(10) . ?
C142 C143 1.367(11) . ?
C142 C146 1.456(10) . ?
C143 C144 1.447(11) . ?
C144 C145 1.366(12) . ?
C145 C147 1.392(14) . ?
C146 C147 1.494(13) . ?
C15 C16 1.495(11) . ?
C16 C17 1.371(10) . ?
C16 N20 1.376(9) . ?
C17 C18 1.417(12) . ?
C18 C19 1.430(10) . ?
C19 N20 1.293(8) . ?
C19 C21 1.529(9) . ?
C21 C211 1.511(10) . ?
C21 C22 1.539(10) . ?
C21 C212 1.565(11) . ?
C22 N23 1.335(9) . ?
C22 C26 1.385(10) . ?
N23 C24 1.391(10) . ?
C24 C25 1.342(12) . ?
C24 C27 1.413(12) . ?
C25 C26 1.382(12) . ?
C27 N28 1.546(10) . ?
N28 C29 1.304(9) . ?
N28 C281 1.501(9) . ?
C29 S30 1.667(8) . ?
C29 S31 1.756(8) . ?
C281 C282 1.469(11) . ?
C282 C287 1.337(12) . ?
C282 C283 1.447(11) . ?
C283 C284 1.361(12) . ?
C284 C285 1.387(14) . ?
C285 C286 1.446(15) . ?
C286 C287 1.418(15) . ?
S31 Ni2 2.201(3) . ?
S30 Ni2 2.225(4) . ?
Ni2 S42 2.206(3) . ?
Ni2 S41 2.211(4) . ?
S41 C43 1.691(9) . ?
S42 C43 1.744(9) . ?
C43 N44 1.389(9) . ?
N44 C441 1.469(9) . ?
N44 C45 1.492(10) . ?
C45 C46 1.541(11) . ?
C46 C47 1.339(12) . ?
C46 N50 1.371(10) . ?
C47 C48 1.288(13) . ?
C48 C49 1.353(14) . ?
C49 N50 1.338(11) . ?
C49 C51 1.517(14) . ?
C51 C511 1.502(16) . ?
C51 C52 1.558(15) . ?
C51 C512 1.71(3) . ?
C52 C53 1.340(16) . ?
C52 N56 1.384(11) . ?
C53 C54 1.251(18) . ?
C54 C55 1.432(13) . ?
C55 N56 1.327(11) . ?
C55 C57 1.521(12) . ?
C57 N58 1.423(10) . ?
N58 C59 1.284(10) . ?
N58 C581 1.456(13) . ?
C581 C582 1.526(12) . ?
C582 C583 1.3900 . ?
C582 C587 1.3900 . ?
C583 C584 1.3900 . ?
C584 C585 1.3900 . ?
C585 C586 1.3900 . ?
C586 C587 1.3900 . ?
C59 S60 1.699(8) . ?
C59 S61 1.752(9) . ?
C441 C442 1.484(10) . ?
C442 C447 1.398(11) . ?
C442 C443 1.449(12) . ?
C443 C444 1.354(12) . ?
C444 C445 1.442(14) . ?
C445 C446 1.348(14) . ?
C446 C447 1.481(13) . ?
